data_4080672
loop_
_publ_author_name
'Moustafa, Mohamed E.'
'McCready, Matthew S.'
'Puddephatt, Richard J.'

_publ_section_title
;
 Photoswitchable Organoplatinum(IV) Complexes
;
_journal_issue 9
_journal_name_full Organometallics
_journal_page_first 2552
_journal_paper_doi 10.1021/om4000314
_journal_volume 32
_journal_year 2013
_chemical_formula_moiety 'C25 H25 Br N4 Pt'
_chemical_formula_sum 'C25 H25 Br N4 Pt'
_chemical_formula_weight 656.49
_chemical_name_systematic
; 
 ? 
;
_space_group_IT_number 14
_symmetry_cell_setting monoclinic
_symmetry_space_group_name_Hall '-P 2ybc'
_symmetry_space_group_name_H-M 'P 1 21/c 1'
_atom_sites_solution_hydrogens geom
_atom_sites_solution_primary direct
_atom_sites_solution_secondary difmap
_audit_creation_method SHELXL-97
_cell_angle_alpha 90.00
_cell_angle_beta 101.505(3)
_cell_angle_gamma 90.00
_cell_formula_units_Z 4
_cell_length_a 12.8550(9)
_cell_length_b 24.0949(14)
_cell_length_c 7.6806(5)
_cell_measurement_reflns_used 4801
_cell_measurement_temperature 150(2)
_cell_measurement_theta_max 26.46
_cell_measurement_theta_min 1.62
_cell_volume 2331.2(3)
_computing_cell_refinement 'Bruker SAINT'
_computing_data_collection 'Bruker APEX2'
_computing_data_reduction 'Bruker SAINT'
_computing_molecular_graphics 'Bruker SHELXTL'
_computing_publication_material 'Bruker SHELXTL'
_computing_structure_refinement 'SHELXL-97 (Sheldrick, 2008)'
_computing_structure_solution 'SHELXS-97 (Sheldrick, 2008)'
_diffrn_ambient_temperature 150(2)
_diffrn_measured_fraction_theta_full 0.997
_diffrn_measured_fraction_theta_max 0.997
_diffrn_measurement_device_type 'Bruker APEX-II CCD'
_diffrn_measurement_method '\f and \w scans'
_diffrn_radiation_monochromator graphite
_diffrn_radiation_source 'fine-focus sealed tube'
_diffrn_radiation_type MoK\a
_diffrn_radiation_wavelength 0.71073
_diffrn_reflns_av_R_equivalents 0.0527
_diffrn_reflns_av_sigmaI/netI 0.0377
_diffrn_reflns_limit_h_max 14
_diffrn_reflns_limit_h_min -16
_diffrn_reflns_limit_k_max 30
_diffrn_reflns_limit_k_min -30
_diffrn_reflns_limit_l_max 9
_diffrn_reflns_limit_l_min -9
_diffrn_reflns_number 30675
_diffrn_reflns_theta_full 26.46
_diffrn_reflns_theta_max 26.46
_diffrn_reflns_theta_min 1.62
_exptl_absorpt_coefficient_mu 7.753
_exptl_absorpt_correction_T_max 0.8731
_exptl_absorpt_correction_T_min 0.3611
_exptl_absorpt_correction_type multi-scan
_exptl_absorpt_process_details 'SADABS (Bruker, 2006)'
_exptl_crystal_colour orange
_exptl_crystal_density_diffrn 1.871
_exptl_crystal_density_method 'not measured'
_exptl_crystal_description plate
_exptl_crystal_F_000 1264
_exptl_crystal_size_max 0.17
_exptl_crystal_size_mid 0.09
_exptl_crystal_size_min 0.02
_refine_diff_density_max 0.928
_refine_diff_density_min -0.808
_refine_diff_density_rms 0.137
_refine_ls_extinction_method none
_refine_ls_goodness_of_fit_ref 1.081
_refine_ls_hydrogen_treatment constr
_refine_ls_matrix_type full
_refine_ls_number_parameters 280
_refine_ls_number_reflns 4801
_refine_ls_number_restraints 0
_refine_ls_restrained_S_all 1.081
_refine_ls_R_factor_all 0.0426
_refine_ls_R_factor_gt 0.0304
_refine_ls_shift/su_max 0.001
_refine_ls_shift/su_mean 0.000
_refine_ls_structure_factor_coef Fsqd
_refine_ls_weighting_details 'calc w=1/[\s^2^(Fo^2^)+(0.0101P)^2^+9.1655P] where P=(Fo^2^+2Fc^2^)/3'
_refine_ls_weighting_scheme calc
_refine_ls_wR_factor_gt 0.0580
_refine_ls_wR_factor_ref 0.0611
_reflns_number_gt 4008
_reflns_number_total 4801
_reflns_threshold_expression >2sigma(I)
_cod_data_source_file om4000314_si_002.cif
_cod_data_source_block bipy
_cod_original_sg_symbol_H-M P2(1)/c
_cod_database_code 4080672

loop_
_symmetry_equiv_pos_as_xyz
'x, y, z'
'-x, y+1/2, -z+1/2'
'-x, -y, -z'
'x, -y-1/2, z-1/2'

loop_
_atom_site_label
_atom_site_type_symbol
_atom_site_fract_x
_atom_site_fract_y
_atom_site_fract_z
_atom_site_U_iso_or_equiv
_atom_site_adp_type
_atom_site_occupancy
_atom_site_symmetry_multiplicity
_atom_site_calc_flag
_atom_site_refinement_flags
Pt1 Pt 0.288892(16) 0.383380(8) 0.29095(3) 0.02076(6) Uani 1 1 d .
Br1 Br 0.32141(4) 0.45002(2) 0.04163(7) 0.02856(12) Uani 1 1 d .
N1 N 0.3029(3) 0.45432(17) 0.4671(5) 0.0201(9) Uani 1 1 d .
N2 N 0.1304(3) 0.41709(17) 0.2447(5) 0.0218(9) Uani 1 1 d .
C1 C 0.3904(4) 0.4697(2) 0.5814(7) 0.0281(12) Uani 1 1 d .
H1A H 0.4506 0.4459 0.5982 0.034 Uiso 1 1 calc R
C2 C 0.3973(5) 0.5184(3) 0.6758(7) 0.0354(14) Uani 1 1 d .
H2A H 0.4605 0.5277 0.7579 0.043 Uiso 1 1 calc R
C3 C 0.3117(5) 0.5532(3) 0.6497(8) 0.0404(15) Uani 1 1 d .
H3A H 0.3155 0.5877 0.7109 0.048 Uiso 1 1 calc R
C4 C 0.2187(5) 0.5379(2) 0.5324(7) 0.0315(13) Uani 1 1 d .
H4A H 0.1582 0.5614 0.5134 0.038 Uiso 1 1 calc R
C5 C 0.2163(4) 0.4874(2) 0.4439(7) 0.0226(11) Uani 1 1 d .
C6 C 0.1213(4) 0.4668(2) 0.3212(6) 0.0218(11) Uani 1 1 d .
C7 C 0.0256(5) 0.4951(3) 0.2866(7) 0.0332(13) Uani 1 1 d .
H7A H 0.0195 0.5300 0.3412 0.040 Uiso 1 1 calc R
C8 C -0.0611(5) 0.4725(3) 0.1726(8) 0.0386(15) Uani 1 1 d .
H8A H -0.1263 0.4923 0.1446 0.046 Uiso 1 1 calc R
C9 C -0.0513(5) 0.4211(3) 0.1006(7) 0.0396(15) Uani 1 1 d .
H9A H -0.1102 0.4040 0.0253 0.048 Uiso 1 1 calc R
C10 C 0.0454(4) 0.3948(2) 0.1397(7) 0.0308(13) Uani 1 1 d .
H10A H 0.0520 0.3592 0.0899 0.037 Uiso 1 1 calc R
C11 C 0.2693(4) 0.3284(2) 0.4918(7) 0.0291(12) Uani 1 1 d .
H11A H 0.2908 0.2908 0.4613 0.035 Uiso 1 1 calc R
H11B H 0.3167 0.3397 0.6042 0.035 Uiso 1 1 calc R
C12 C 0.1584(4) 0.3265(2) 0.5196(7) 0.0263(12) Uani 1 1 d .
C13 C 0.1263(4) 0.3603(2) 0.6455(7) 0.0283(12) Uani 1 1 d .
H13A H 0.1755 0.3856 0.7112 0.034 Uiso 1 1 calc R
C14 C 0.0247(5) 0.3578(2) 0.6775(7) 0.0297(12) Uani 1 1 d .
H14A H 0.0048 0.3815 0.7641 0.036 Uiso 1 1 calc R
C15 C -0.0485(4) 0.3211(2) 0.5842(7) 0.0278(12) Uani 1 1 d .
C16 C -0.0178(4) 0.2860(2) 0.4587(7) 0.0299(12) Uani 1 1 d .
H16A H -0.0669 0.2601 0.3954 0.036 Uiso 1 1 calc R
C17 C 0.0836(5) 0.2890(2) 0.4268(7) 0.0300(12) Uani 1 1 d .
H17A H 0.1035 0.2653 0.3402 0.036 Uiso 1 1 calc R
N3 N -0.1542(4) 0.31329(19) 0.6133(6) 0.0295(10) Uani 1 1 d .
N4 N -0.1823(4) 0.35090(19) 0.7090(6) 0.0311(11) Uani 1 1 d .
C18 C -0.2850(4) 0.3427(2) 0.7515(7) 0.0319(13) Uani 1 1 d .
C19 C -0.3268(4) 0.3872(3) 0.8246(7) 0.0375(14) Uani 1 1 d .
H19A H -0.2895 0.4215 0.8378 0.045 Uiso 1 1 calc R
C20 C -0.4234(5) 0.3830(3) 0.8799(7) 0.0486(17) Uani 1 1 d .
H20A H -0.4517 0.4140 0.9312 0.058 Uiso 1 1 calc R
C21 C -0.4767(6) 0.3335(4) 0.8591(9) 0.060(2) Uani 1 1 d .
H21A H -0.5426 0.3300 0.8962 0.071 Uiso 1 1 calc R
C22 C -0.4351(6) 0.2885(4) 0.7847(10) 0.063(2) Uani 1 1 d .
H22A H -0.4732 0.2545 0.7705 0.076 Uiso 1 1 calc R
C23 C -0.3380(5) 0.2923(3) 0.7298(9) 0.0449(16) Uani 1 1 d .
H23A H -0.3092 0.2613 0.6793 0.054 Uiso 1 1 calc R
C24 C 0.4440(4) 0.3578(2) 0.3423(8) 0.0308(13) Uani 1 1 d .
H24A H 0.4548 0.3304 0.4384 0.046 Uiso 1 1 calc R
H24B H 0.4905 0.3898 0.3779 0.046 Uiso 1 1 calc R
H24C H 0.4610 0.3410 0.2351 0.046 Uiso 1 1 calc R
C25 C 0.2646(5) 0.3182(2) 0.1158(8) 0.0335(13) Uani 1 1 d .
H25A H 0.2494 0.2846 0.1778 0.050 Uiso 1 1 calc R
H25B H 0.3285 0.3124 0.0666 0.050 Uiso 1 1 calc R
H25C H 0.2044 0.3266 0.0192 0.050 Uiso 1 1 calc R

loop_
_atom_site_aniso_label
_atom_site_aniso_U_11
_atom_site_aniso_U_22
_atom_site_aniso_U_33
_atom_site_aniso_U_23
_atom_site_aniso_U_13
_atom_site_aniso_U_12
Pt1 0.01883(10) 0.01796(10) 0.02561(10) -0.00005(9) 0.00473(7) 0.00079(9)
Br1 0.0258(3) 0.0321(3) 0.0285(3) 0.0041(2) 0.0072(2) 0.0000(2)
N1 0.019(2) 0.021(2) 0.020(2) 0.0007(17) 0.0047(17) -0.0047(18)
N2 0.014(2) 0.024(2) 0.028(2) 0.0067(18) 0.0040(18) -0.0012(17)
C1 0.025(3) 0.031(3) 0.028(3) 0.003(2) 0.003(2) -0.002(2)
C2 0.041(4) 0.044(4) 0.022(3) -0.006(3) 0.009(3) -0.015(3)
C3 0.051(4) 0.033(3) 0.040(3) -0.012(3) 0.018(3) -0.009(3)
C4 0.037(3) 0.025(3) 0.036(3) 0.001(2) 0.018(3) 0.002(2)
C5 0.024(3) 0.021(3) 0.025(3) 0.002(2) 0.010(2) 0.000(2)
C6 0.023(3) 0.025(3) 0.019(2) 0.008(2) 0.009(2) -0.001(2)
C7 0.028(3) 0.043(3) 0.031(3) 0.006(3) 0.009(3) 0.011(3)
C8 0.026(3) 0.060(4) 0.032(3) 0.012(3) 0.008(3) 0.010(3)
C9 0.026(3) 0.063(4) 0.027(3) 0.008(3) -0.004(2) -0.002(3)
C10 0.027(3) 0.035(3) 0.029(3) 0.002(2) 0.002(2) -0.003(2)
C11 0.022(3) 0.027(3) 0.037(3) 0.008(2) 0.004(2) 0.008(2)
C12 0.026(3) 0.021(3) 0.031(3) 0.008(2) 0.006(2) 0.002(2)
C13 0.031(3) 0.025(3) 0.030(3) 0.004(2) 0.007(2) -0.008(2)
C14 0.042(4) 0.022(3) 0.027(3) -0.001(2) 0.012(3) 0.001(2)
C15 0.033(3) 0.022(3) 0.031(3) 0.004(2) 0.011(2) -0.001(2)
C16 0.031(3) 0.024(3) 0.036(3) -0.004(2) 0.008(3) -0.002(2)
C17 0.037(3) 0.023(3) 0.031(3) -0.003(2) 0.012(3) -0.002(2)
N3 0.024(3) 0.029(2) 0.035(3) 0.004(2) 0.006(2) 0.002(2)
N4 0.029(3) 0.032(3) 0.034(3) 0.006(2) 0.010(2) 0.003(2)
C18 0.025(3) 0.044(3) 0.027(3) 0.009(2) 0.006(2) 0.001(3)
C19 0.025(3) 0.055(4) 0.032(3) -0.005(3) 0.003(2) 0.002(3)
C20 0.031(4) 0.091(5) 0.023(3) -0.001(4) 0.002(2) 0.013(4)
C21 0.029(4) 0.110(7) 0.043(4) 0.008(4) 0.013(3) -0.001(4)
C22 0.052(5) 0.077(6) 0.063(5) 0.020(4) 0.015(4) -0.019(4)
C23 0.035(4) 0.041(4) 0.060(4) 0.010(3) 0.016(3) -0.006(3)
C24 0.029(3) 0.027(3) 0.039(3) 0.005(2) 0.011(3) 0.006(2)
C25 0.034(3) 0.024(3) 0.043(3) -0.013(3) 0.010(3) -0.005(2)

loop_
_atom_type_symbol
_atom_type_description
_atom_type_scat_dispersion_real
_atom_type_scat_dispersion_imag
_atom_type_scat_source
C C 0.0033 0.0016 'International Tables Vol C Tables 4.2.6.8 and 6.1.1.4'
H H 0.0000 0.0000 'International Tables Vol C Tables 4.2.6.8 and 6.1.1.4'
N N 0.0061 0.0033 'International Tables Vol C Tables 4.2.6.8 and 6.1.1.4'
Br Br -0.2901 2.4595 'International Tables Vol C Tables 4.2.6.8 and 6.1.1.4'
Pt Pt -1.7033 8.3905 'International Tables Vol C Tables 4.2.6.8 and 6.1.1.4'

loop_
_geom_angle_atom_site_label_1
_geom_angle_atom_site_label_2
_geom_angle_atom_site_label_3
_geom_angle
C24 Pt1 C25 84.9(2)
C24 Pt1 C11 85.6(2)
C25 Pt1 C11 88.5(2)
C24 Pt1 N2 175.2(2)
C25 Pt1 N2 99.5(2)
C11 Pt1 N2 96.40(18)
C24 Pt1 N1 99.2(2)
C25 Pt1 N1 175.8(2)
C11 Pt1 N1 92.65(19)
N2 Pt1 N1 76.33(16)
C24 Pt1 Br1 91.96(15)
C25 Pt1 Br1 90.87(17)
C11 Pt1 Br1 177.53(14)
N2 Pt1 Br1 86.07(10)
N1 Pt1 Br1 88.11(10)
C1 N1 C5 119.2(4)
C1 N1 Pt1 125.8(4)
C5 N1 Pt1 114.8(3)
C10 N2 C6 119.3(5)
C10 N2 Pt1 125.5(4)
C6 N2 Pt1 115.0(3)
N1 C1 C2 122.8(5)
N1 C1 H1A 118.6
C2 C1 H1A 118.6
C3 C2 C1 118.8(6)
C3 C2 H2A 120.6
C1 C2 H2A 120.6
C2 C3 C4 119.5(5)
C2 C3 H3A 120.2
C4 C3 H3A 120.2
C5 C4 C3 118.6(5)
C5 C4 H4A 120.7
C3 C4 H4A 120.7
N1 C5 C4 120.9(5)
N1 C5 C6 116.3(4)
C4 C5 C6 122.8(5)
N2 C6 C7 120.3(5)
N2 C6 C5 116.4(4)
C7 C6 C5 123.3(5)
C8 C7 C6 120.0(6)
C8 C7 H7A 120.0
C6 C7 H7A 120.0
C9 C8 C7 118.9(6)
C9 C8 H8A 120.6
C7 C8 H8A 120.6
C8 C9 C10 118.7(6)
C8 C9 H9A 120.7
C10 C9 H9A 120.7
N2 C10 C9 122.9(5)
N2 C10 H10A 118.6
C9 C10 H10A 118.6
C12 C11 Pt1 112.8(3)
C12 C11 H11A 109.0
Pt1 C11 H11A 109.0
C12 C11 H11B 109.0
Pt1 C11 H11B 109.0
H11A C11 H11B 107.8
C13 C12 C17 117.4(5)
C13 C12 C11 120.6(5)
C17 C12 C11 121.9(5)
C14 C13 C12 121.6(5)
C14 C13 H13A 119.2
C12 C13 H13A 119.2
C13 C14 C15 120.4(5)
C13 C14 H14A 119.8
C15 C14 H14A 119.8
C14 C15 C16 119.2(5)
C14 C15 N3 124.9(5)
C16 C15 N3 115.8(5)
C17 C16 C15 119.9(5)
C17 C16 H16A 120.0
C15 C16 H16A 120.0
C16 C17 C12 121.4(5)
C16 C17 H17A 119.3
C12 C17 H17A 119.3
N4 N3 C15 112.7(5)
N3 N4 C18 114.6(5)
C19 C18 C23 120.8(6)
C19 C18 N4 116.1(5)
C23 C18 N4 123.0(5)
C18 C19 C20 121.0(6)
C18 C19 H19A 119.5
C20 C19 H19A 119.5
C21 C20 C19 118.9(7)
C21 C20 H20A 120.6
C19 C20 H20A 120.6
C20 C21 C22 120.4(7)
C20 C21 H21A 119.8
C22 C21 H21A 119.8
C21 C22 C23 121.1(7)
C21 C22 H22A 119.5
C23 C22 H22A 119.5
C18 C23 C22 117.8(7)
C18 C23 H23A 121.1
C22 C23 H23A 121.1
Pt1 C24 H24A 109.5
Pt1 C24 H24B 109.5
H24A C24 H24B 109.5
Pt1 C24 H24C 109.5
H24A C24 H24C 109.5
H24B C24 H24C 109.5
Pt1 C25 H25A 109.5
Pt1 C25 H25B 109.5
H25A C25 H25B 109.5
Pt1 C25 H25C 109.5
H25A C25 H25C 109.5
H25B C25 H25C 109.5

loop_
_geom_bond_atom_site_label_1
_geom_bond_atom_site_label_2
_geom_bond_distance
Pt1 C24 2.049(5)
Pt1 C25 2.050(5)
Pt1 C11 2.086(5)
Pt1 N2 2.156(4)
Pt1 N1 2.165(4)
Pt1 Br1 2.5959(6)
N1 C1 1.334(7)
N1 C5 1.351(6)
N2 C10 1.335(7)
N2 C6 1.349(6)
C1 C2 1.372(8)
C1 H1A 0.9500
C2 C3 1.367(9)
C2 H2A 0.9500
C3 C4 1.396(9)
C3 H3A 0.9500
C4 C5 1.391(7)
C4 H4A 0.9500
C5 C6 1.472(7)
C6 C7 1.386(7)
C7 C8 1.384(8)
C7 H7A 0.9500
C8 C9 1.373(9)
C8 H8A 0.9500
C9 C10 1.373(8)
C9 H9A 0.9500
C10 H10A 0.9500
C11 C12 1.484(7)
C11 H11A 0.9900
C11 H11B 0.9900
C12 C13 1.389(7)
C12 C17 1.404(8)
C13 C14 1.377(8)
C13 H13A 0.9500
C14 C15 1.384(8)
C14 H14A 0.9500
C15 C16 1.397(7)
C15 N3 1.433(7)
C16 C17 1.376(8)
C16 H16A 0.9500
C17 H17A 0.9500
N3 N4 1.264(6)
N4 C18 1.436(7)
C18 C19 1.368(8)
C18 C23 1.387(8)
C19 C20 1.393(8)
C19 H19A 0.9500
C20 C21 1.370(10)
C20 H20A 0.9500
C21 C22 1.381(11)
C21 H21A 0.9500
C22 C23 1.398(9)
C22 H22A 0.9500
C23 H23A 0.9500
C24 H24A 0.9800
C24 H24B 0.9800
C24 H24C 0.9800
C25 H25A 0.9800
C25 H25B 0.9800
C25 H25C 0.9800

loop_
_geom_torsion_atom_site_label_1
_geom_torsion_atom_site_label_2
_geom_torsion_atom_site_label_3
_geom_torsion_atom_site_label_4
_geom_torsion
C24 Pt1 N1 C1 -5.0(4)
C25 Pt1 N1 C1 -173(2)
C11 Pt1 N1 C1 81.0(4)
N2 Pt1 N1 C1 176.9(4)
Br1 Pt1 N1 C1 -96.7(4)
C24 Pt1 N1 C5 169.1(3)
C25 Pt1 N1 C5 1(3)
C11 Pt1 N1 C5 -105.0(3)
N2 Pt1 N1 C5 -9.0(3)
Br1 Pt1 N1 C5 77.4(3)
C24 Pt1 N2 C10 161(2)
C25 Pt1 N2 C10 5.1(4)
C11 Pt1 N2 C10 -84.4(4)
N1 Pt1 N2 C10 -175.6(4)
Br1 Pt1 N2 C10 95.4(4)
C24 Pt1 N2 C6 -14(2)
C25 Pt1 N2 C6 -170.1(3)
C11 Pt1 N2 C6 100.3(4)
N1 Pt1 N2 C6 9.1(3)
Br1 Pt1 N2 C6 -79.9(3)
C5 N1 C1 C2 -1.0(7)
Pt1 N1 C1 C2 172.9(4)
N1 C1 C2 C3 -1.2(8)
C1 C2 C3 C4 1.9(8)
C2 C3 C4 C5 -0.5(8)
C1 N1 C5 C4 2.4(7)
Pt1 N1 C5 C4 -172.1(4)
C1 N1 C5 C6 -177.7(4)
Pt1 N1 C5 C6 7.8(5)
C3 C4 C5 N1 -1.7(8)
C3 C4 C5 C6 178.5(5)
C10 N2 C6 C7 -1.9(7)
Pt1 N2 C6 C7 173.7(4)
C10 N2 C6 C5 176.3(4)
Pt1 N2 C6 C5 -8.1(5)
N1 C5 C6 N2 0.2(6)
C4 C5 C6 N2 -180.0(4)
N1 C5 C6 C7 178.4(5)
C4 C5 C6 C7 -1.7(8)
N2 C6 C7 C8 -0.3(8)
C5 C6 C7 C8 -178.5(5)
C6 C7 C8 C9 2.4(8)
C7 C8 C9 C10 -2.2(8)
C6 N2 C10 C9 2.1(8)
Pt1 N2 C10 C9 -172.9(4)
C8 C9 C10 N2 0.0(8)
C24 Pt1 C11 C12 -178.4(4)
C25 Pt1 C11 C12 -93.4(4)
N2 Pt1 C11 C12 6.0(4)
N1 Pt1 C11 C12 82.5(4)
Br1 Pt1 C11 C12 -170(4)
Pt1 C11 C12 C13 -93.0(5)
Pt1 C11 C12 C17 89.9(5)
C17 C12 C13 C14 -0.7(8)
C11 C12 C13 C14 -177.9(5)
C12 C13 C14 C15 0.2(8)
C13 C14 C15 C16 0.8(8)
C13 C14 C15 N3 176.7(5)
C14 C15 C16 C17 -1.2(8)
N3 C15 C16 C17 -177.5(5)
C15 C16 C17 C12 0.8(8)
C13 C12 C17 C16 0.2(8)
C11 C12 C17 C16 177.3(5)
C14 C15 N3 N4 13.1(7)
C16 C15 N3 N4 -170.8(5)
C15 N3 N4 C18 -176.0(4)
N3 N4 C18 C19 -167.8(5)
N3 N4 C18 C23 15.5(8)
C23 C18 C19 C20 0.3(9)
N4 C18 C19 C20 -176.5(5)
C18 C19 C20 C21 -0.4(9)
C19 C20 C21 C22 0.0(10)
C20 C21 C22 C23 0.4(11)
C19 C18 C23 C22 0.1(9)
N4 C18 C23 C22 176.7(6)
C21 C22 C23 C18 -0.4(11)
